data_7036718
loop_
_publ_author_name
'Prashanth, Billa'
'Singh, Sanjay'

_publ_section_title
;
 Concise access to iminophosphonamide stabilized heteroleptic germylenes:
 chemical reactivity and structural investigation.
;
_journal_issue 14
_journal_name_full 'Dalton transactions (Cambridge, England : 2003)'
_journal_page_first 6079
_journal_page_last 6087
_journal_paper_doi 10.1039/c5dt02287h
_journal_volume 45
_journal_year 2016
_chemical_formula_moiety 'C32 H45 Ge N2 O P'
_chemical_formula_sum 'C32 H45 Ge N2 O P'
_chemical_formula_weight 577.26
_chemical_name_systematic
;
 ?
;
_chemical_properties_physical 'Air-sensitive, Moisture-sensitive'
_space_group_IT_number 14
_symmetry_cell_setting monoclinic
_symmetry_Int_Tables_number 14
_symmetry_space_group_name_Hall '-P 2yn'
_symmetry_space_group_name_H-M 'P 1 21/n 1'
_atom_sites_solution_hydrogens geom
_atom_sites_solution_primary iterative
_atom_sites_solution_secondary difmap
_audit_creation_date 2015-05-25T10:52:03-00:00
_audit_creation_method 'WinGX routine CIF_UPDATE'
_audit_update_record
;
2015-05-25 deposited with the CCDC.
2015-09-30 downloaded from the CCDC.
;
_cell_angle_alpha 90
_cell_angle_beta 95.351(19)
_cell_angle_gamma 90
_cell_formula_units_Z 4
_cell_length_a 9.112(3)
_cell_length_b 21.799(5)
_cell_length_c 15.386(4)
_cell_measurement_reflns_used 7554
_cell_measurement_temperature 100
_cell_measurement_theta_max 27.5
_cell_measurement_theta_min 3.1
_cell_volume 3042.8(15)
_computing_cell_refinement
;
        CrystalClear-SM Expert 2.0 r15 (Rigaku, 2011)
;
_computing_data_collection
;
        CrystalClear-SM Expert 2.0 r15 (Rigaku, 2011)
;
_computing_data_reduction
;
        CrystalClear-SM Expert 2.0 r15 (Rigaku, 2011)
;
_computing_molecular_graphics 'Olex2 (Dolomanov et al., 2009)'
_computing_publication_material 'Olex2 (Dolomanov et al., 2009)'
_computing_structure_refinement 'ShelXL (Sheldrick, 2008)'
_computing_structure_solution 'olex2.solve (Bourhis et al., 2015)'
_diffrn_ambient_temperature 100
_diffrn_detector CCD
_diffrn_detector_area_resol_mean 13.6612
_diffrn_measured_fraction_theta_full 0.994
_diffrn_measured_fraction_theta_max 0.994
_diffrn_measurement_device
;
        XtaLABmini: Fixed Chi 2 circle
;
_diffrn_measurement_device_type 'Rigaku Mercury375R (2x2 bin mode)'
_diffrn_measurement_method 'profile data from \w-scans'
_diffrn_orient_matrix_type d*Trek
_diffrn_orient_matrix_UB_11 -0.10811
_diffrn_orient_matrix_UB_12 0.005302
_diffrn_orient_matrix_UB_13 0.020835
_diffrn_orient_matrix_UB_21 -0.009493
_diffrn_orient_matrix_UB_22 -0.064581
_diffrn_orient_matrix_UB_23 -0.000608
_diffrn_orient_matrix_UB_31 0.008805
_diffrn_orient_matrix_UB_32 -0.001548
_diffrn_orient_matrix_UB_33 0.044996
_diffrn_radiation_monochromator 'Graphite Monochromator'
_diffrn_radiation_type MoK\a
_diffrn_radiation_wavelength 0.71073
_diffrn_reflns_av_R_equivalents 0.2054
_diffrn_reflns_limit_h_max 10
_diffrn_reflns_limit_h_min -10
_diffrn_reflns_limit_k_max 26
_diffrn_reflns_limit_k_min -26
_diffrn_reflns_limit_l_max 18
_diffrn_reflns_limit_l_min -18
_diffrn_reflns_number 17781
_diffrn_reflns_theta_full 25.41
_diffrn_reflns_theta_max 25.41
_diffrn_reflns_theta_min 3.1
_diffrn_source 'Sealed Tube'
_diffrn_standards_number 0
_exptl_absorpt_coefficient_mu 1.086
_exptl_absorpt_correction_T_max 1
_exptl_absorpt_correction_T_min 0.588
_exptl_absorpt_correction_type multi-scan
_exptl_absorpt_process_details
;
        Pflugrath, JW (1999) Acta Cryst. D55, 1718-1725.
       Although that is the official publication, Thad Niemeyer
       of Rigaku/MSC has re-written the bulk of the crystal-
       lographic code in d*TREK.  Robert Bolotovsky of Rigaku
       has made numerous contributions as well.  The reqab
       absorption correction algorithm is written by Robert
       Jacobson of Iowa State University.  The habscor absorption
       correction algorithm is written by Tsuneyuki Higashi
       of Rigaku.  We also want to acknowledge the works of many
       others.
;
_exptl_crystal_colour 'clear light colourless'
_exptl_crystal_density_diffrn 1.26
_exptl_crystal_density_method "'not measured"
_exptl_crystal_description block
_exptl_crystal_F_000 1224
_exptl_crystal_recrystallization_method 'Re-crystallisation from solvent: Toluene'
_exptl_crystal_size_max 0.2
_exptl_crystal_size_mid 0.2
_exptl_crystal_size_min 0.2
_refine_diff_density_max 2.849
_refine_diff_density_min -1.47
_refine_diff_density_rms 0.163
_refine_ls_extinction_method none
_refine_ls_goodness_of_fit_ref 1.015
_refine_ls_hydrogen_treatment constr
_refine_ls_matrix_type full
_refine_ls_number_parameters 344
_refine_ls_number_reflns 5570
_refine_ls_number_restraints 0
_refine_ls_restrained_S_all 1.015
_refine_ls_R_factor_all 0.1063
_refine_ls_R_factor_gt 0.0844
_refine_ls_shift/su_max 0.001
_refine_ls_shift/su_mean 0
_refine_ls_structure_factor_coef Fsqd
_refine_ls_weighting_details 'calc w=1/[\s^2^(Fo^2^)+(0.1138P)^2^+0.0000P] where P=(Fo^2^+2Fc^2^)/3'
_refine_ls_weighting_scheme calc
_refine_ls_wR_factor_gt 0.2048
_refine_ls_wR_factor_ref 0.2302
_reflns_number_gt 3821
_reflns_number_total 5570
_reflns_threshold_expression >2sigma(I)
_cod_data_source_file c5dt02287h2.cif
_cod_data_source_block Compound_3
_cod_depositor_comments 'Adding full bibliography for 7036716--7036720.cif.'
_cod_original_cell_volume 3042.8(14)
_cod_database_code 7036718

loop_
_symmetry_equiv_pos_as_xyz
'x, y, z'
'-x+1/2, y+1/2, -z+1/2'
'-x, -y, -z'
'x-1/2, -y-1/2, z-1/2'

loop_
_atom_site_label
_atom_site_type_symbol
_atom_site_fract_x
_atom_site_fract_y
_atom_site_fract_z
_atom_site_U_iso_or_equiv
_atom_site_adp_type
_atom_site_occupancy
_atom_site_calc_flag
C1 C 0.2551(6) 0.7357(2) 0.2194(4) 0.0251(12) Uani 1 d
C2 C 0.2616(6) 0.7688(2) 0.1310(3) 0.0275(12) Uani 1 d
H2A H 0.2677 0.7384 0.0846 0.041 Uiso 1 calc
H2B H 0.3486 0.7954 0.1339 0.041 Uiso 1 calc
H2C H 0.1726 0.7937 0.1184 0.041 Uiso 1 calc
C3 C 0.2566(6) 0.7843(2) 0.2902(3) 0.0296(12) Uani 1 d
H3A H 0.1702 0.8109 0.2789 0.044 Uiso 1 calc
H3B H 0.3465 0.809 0.2902 0.044 Uiso 1 calc
H3C H 0.2539 0.7644 0.3471 0.044 Uiso 1 calc
C4 C 0.3889(6) 0.6940(2) 0.2353(4) 0.0317(12) Uani 1 d
H4A H 0.3953 0.6785 0.2953 0.048 Uiso 1 calc
H4B H 0.4784 0.7172 0.2263 0.048 Uiso 1 calc
H4C H 0.3792 0.6594 0.1945 0.048 Uiso 1 calc
C5 C 0.1130(6) 0.5686(2) 0.2374(3) 0.0200(10) Uani 1 d
C6 C 0.2044(6) 0.5707(2) 0.3151(3) 0.0242(11) Uani 1 d
H6 H 0.2391 0.6092 0.3376 0.029 Uiso 1 calc
C7 C 0.2452(6) 0.5173(2) 0.3600(3) 0.0299(12) Uani 1 d
H7 H 0.3085 0.5193 0.4126 0.036 Uiso 1 calc
C8 C 0.1932(6) 0.4606(2) 0.3279(3) 0.0307(12) Uani 1 d
H8 H 0.2224 0.4239 0.3579 0.037 Uiso 1 calc
C9 C 0.0988(6) 0.4583(2) 0.2520(3) 0.0291(12) Uani 1 d
H9 H 0.0619 0.4198 0.2306 0.035 Uiso 1 calc
C10 C 0.0578(6) 0.5115(2) 0.2070(3) 0.0232(11) Uani 1 d
H10 H -0.008 0.5095 0.1554 0.028 Uiso 1 calc
C11 C 0.0990(5) 0.6277(2) 0.0684(3) 0.0209(10) Uani 1 d
C12 C 0.1757(6) 0.5769(2) 0.0401(3) 0.0235(11) Uani 1 d
H12 H 0.2049 0.5451 0.0802 0.028 Uiso 1 calc
C13 C 0.2093(6) 0.5726(2) -0.0451(3) 0.0264(11) Uani 1 d
H13 H 0.2581 0.5372 -0.0641 0.032 Uiso 1 calc
C14 C 0.1718(6) 0.6201(2) -0.1034(3) 0.0283(12) Uani 1 d
H14 H 0.1978 0.6179 -0.1617 0.034 Uiso 1 calc
C15 C 0.0958(6) 0.6710(2) -0.0756(3) 0.0269(12) Uani 1 d
H15 H 0.0693 0.7033 -0.1154 0.032 Uiso 1 calc
C16 C 0.0585(6) 0.6748(2) 0.0093(3) 0.0250(11) Uani 1 d
H16 H 0.0056 0.7093 0.0275 0.03 Uiso 1 calc
C17 C -0.2364(6) 0.6119(2) 0.1931(3) 0.0228(11) Uani 1 d
C18 C -0.3269(6) 0.6006(2) 0.1155(3) 0.0229(11) Uani 1 d
C19 C -0.4438(6) 0.5587(2) 0.1194(3) 0.0242(11) Uani 1 d
H19 H -0.5032 0.5485 0.0673 0.029 Uiso 1 calc
C20 C -0.4741(6) 0.5322(2) 0.1974(3) 0.0260(11) Uani 1 d
H20 H -0.553 0.5038 0.1985 0.031 Uiso 1 calc
C21 C -0.3897(6) 0.5469(2) 0.2732(3) 0.0275(12) Uani 1 d
H21 H -0.4145 0.5299 0.3267 0.033 Uiso 1 calc
C22 C -0.2684(6) 0.5863(2) 0.2738(3) 0.0218(11) Uani 1 d
C23 C -0.3058(6) 0.6324(2) 0.0304(3) 0.0230(11) Uani 1 d
H23 H -0.2235 0.6625 0.0416 0.028 Uiso 1 calc
C24 C -0.4441(6) 0.6680(2) -0.0024(4) 0.0311(12) Uani 1 d
H24A H -0.4263 0.6904 -0.0556 0.047 Uiso 1 calc
H24B H -0.4688 0.6971 0.0425 0.047 Uiso 1 calc
H24C H -0.5262 0.6393 -0.0152 0.047 Uiso 1 calc
C25 C -0.2643(7) 0.5880(2) -0.0402(3) 0.0301(12) Uani 1 d
H25A H -0.3404 0.5563 -0.0497 0.045 Uiso 1 calc
H25B H -0.1695 0.5687 -0.0216 0.045 Uiso 1 calc
H25C H -0.2565 0.6105 -0.0947 0.045 Uiso 1 calc
C26 C -0.1830(6) 0.6018(2) 0.3591(3) 0.0252(11) Uani 1 d
H26 H -0.0913 0.6237 0.3459 0.03 Uiso 1 calc
C27 C -0.2705(7) 0.6452(3) 0.4135(4) 0.0364(14) Uani 1 d
H27A H -0.2891 0.6838 0.3819 0.055 Uiso 1 calc
H27B H -0.2136 0.6534 0.4696 0.055 Uiso 1 calc
H27C H -0.3646 0.626 0.4239 0.055 Uiso 1 calc
C28 C -0.1366(7) 0.5453(3) 0.4142(3) 0.0337(13) Uani 1 d
H28A H -0.2245 0.5245 0.4316 0.051 Uiso 1 calc
H28B H -0.0743 0.5581 0.4664 0.051 Uiso 1 calc
H28C H -0.0812 0.5172 0.3797 0.051 Uiso 1 calc
C29 C -0.1836(6) 0.8324(2) 0.1181(3) 0.0259(11) Uani 1 d
C30 C -0.1057(7) 0.8836(3) 0.1713(5) 0.0499(18) Uani 1 d
H30A H -0.1102 0.8754 0.2336 0.075 Uiso 1 calc
H30B H -0.1542 0.9227 0.1561 0.075 Uiso 1 calc
H30C H -0.0024 0.8856 0.1585 0.075 Uiso 1 calc
C31 C -0.1906(8) 0.8443(3) 0.0204(4) 0.0546(19) Uani 1 d
H31A H -0.0905 0.8451 0.002 0.082 Uiso 1 calc
H31B H -0.2384 0.884 0.0071 0.082 Uiso 1 calc
H31C H -0.2474 0.8117 -0.011 0.082 Uiso 1 calc
C32 C -0.3375(6) 0.8260(3) 0.1440(4) 0.0365(13) Uani 1 d
H32A H -0.3853 0.7906 0.1142 0.055 Uiso 1 calc
H32B H -0.3936 0.8633 0.1276 0.055 Uiso 1 calc
H32C H -0.3341 0.8201 0.2073 0.055 Uiso 1 calc
N1 N 0.1165(5) 0.70135(17) 0.2232(3) 0.0216(9) Uani 1 d
N2 N -0.1147(5) 0.65275(17) 0.1901(3) 0.0214(9) Uani 1 d
O1 O -0.1048(4) 0.77588(15) 0.1324(2) 0.0285(8) Uani 1 d
P1 P 0.05532(14) 0.63799(5) 0.18017(8) 0.0191(3) Uani 1 d
Ge1 Ge -0.08291(6) 0.73767(2) 0.23999(3) 0.0230(2) Uani 1 d

loop_
_atom_site_aniso_label
_atom_site_aniso_U_11
_atom_site_aniso_U_22
_atom_site_aniso_U_33
_atom_site_aniso_U_23
_atom_site_aniso_U_13
_atom_site_aniso_U_12
C1 0.026(3) 0.011(2) 0.038(3) -0.003(2) -0.004(2) -0.0029(19)
C2 0.027(3) 0.020(3) 0.035(3) 0.003(2) -0.001(2) -0.001(2)
C3 0.037(3) 0.015(2) 0.035(3) -0.008(2) -0.005(2) -0.003(2)
C4 0.028(3) 0.022(3) 0.045(3) 0.000(2) 0.000(2) -0.001(2)
C5 0.027(3) 0.009(2) 0.024(2) 0.0010(18) 0.001(2) 0.0026(19)
C6 0.029(3) 0.013(2) 0.031(3) -0.003(2) 0.005(2) -0.001(2)
C7 0.039(3) 0.023(3) 0.027(3) 0.002(2) 0.000(2) 0.001(2)
C8 0.043(3) 0.014(2) 0.035(3) 0.008(2) 0.003(2) 0.002(2)
C9 0.041(3) 0.011(2) 0.035(3) -0.001(2) 0.005(2) -0.001(2)
C10 0.029(3) 0.016(2) 0.023(3) -0.0020(19) -0.003(2) 0.002(2)
C11 0.019(2) 0.018(2) 0.024(2) -0.0017(19) -0.004(2) 0.000(2)
C12 0.031(3) 0.010(2) 0.029(3) 0.0003(19) -0.003(2) -0.001(2)
C13 0.032(3) 0.020(3) 0.026(3) -0.003(2) -0.003(2) 0.002(2)
C14 0.035(3) 0.028(3) 0.022(3) 0.000(2) 0.001(2) -0.007(2)
C15 0.029(3) 0.021(3) 0.029(3) 0.006(2) -0.004(2) -0.004(2)
C16 0.029(3) 0.019(2) 0.026(3) 0.001(2) -0.005(2) 0.000(2)
C17 0.026(3) 0.008(2) 0.034(3) -0.0001(19) 0.000(2) -0.0006(19)
C18 0.032(3) 0.008(2) 0.029(3) -0.0046(19) 0.001(2) -0.0005(19)
C19 0.028(3) 0.012(2) 0.031(3) -0.004(2) -0.003(2) 0.001(2)
C20 0.033(3) 0.009(2) 0.036(3) 0.002(2) 0.004(2) -0.005(2)
C21 0.036(3) 0.014(2) 0.033(3) 0.001(2) 0.004(2) 0.003(2)
C22 0.029(3) 0.011(2) 0.025(3) -0.0010(19) 0.002(2) 0.005(2)
C23 0.030(3) 0.012(2) 0.027(3) -0.0034(19) -0.001(2) 0.001(2)
C24 0.034(3) 0.025(3) 0.033(3) 0.007(2) 0.001(2) -0.003(2)
C25 0.043(3) 0.018(2) 0.030(3) 0.000(2) 0.005(2) -0.001(2)
C26 0.038(3) 0.015(2) 0.023(3) 0.0016(19) 0.005(2) 0.001(2)
C27 0.043(3) 0.034(3) 0.033(3) -0.011(2) 0.008(3) 0.003(3)
C28 0.043(3) 0.030(3) 0.027(3) 0.007(2) 0.000(2) 0.002(3)
C29 0.029(3) 0.009(2) 0.039(3) 0.007(2) -0.002(2) 0.009(2)
C30 0.041(4) 0.014(3) 0.093(5) -0.005(3) -0.002(4) -0.007(3)
C31 0.062(5) 0.047(4) 0.056(4) 0.025(3) 0.009(4) 0.027(4)
C32 0.042(3) 0.024(3) 0.044(3) -0.005(2) 0.000(3) 0.000(2)
N1 0.030(2) 0.0109(19) 0.024(2) -0.0031(16) 0.0008(17) -0.0008(17)
N2 0.025(2) 0.0123(19) 0.026(2) -0.0007(16) -0.0021(17) -0.0026(16)
O1 0.043(2) 0.0110(16) 0.032(2) 0.0037(14) 0.0039(17) 0.0074(16)
P1 0.0261(7) 0.0089(6) 0.0216(7) -0.0005(5) -0.0018(5) -0.0008(5)
Ge1 0.0317(4) 0.0098(3) 0.0272(4) -0.00234(19) 0.0017(3) 0.0002(2)

loop_
_atom_type_symbol
_atom_type_description
_atom_type_scat_dispersion_real
_atom_type_scat_dispersion_imag
_atom_type_scat_source
C C 0.0033 0.0016 'International Tables Vol C Tables 4.2.6.8 and 6.1.1.4'
H H 0 0 'International Tables Vol C Tables 4.2.6.8 and 6.1.1.4'
Ge Ge 0.1547 1.8001 'International Tables Vol C Tables 4.2.6.8 and 6.1.1.4'
N N 0.0061 0.0033 'International Tables Vol C Tables 4.2.6.8 and 6.1.1.4'
O O 0.0106 0.006 'International Tables Vol C Tables 4.2.6.8 and 6.1.1.4'
P P 0.1023 0.0942 'International Tables Vol C Tables 4.2.6.8 and 6.1.1.4'

loop_
_geom_angle_atom_site_label_1
_geom_angle_atom_site_label_2
_geom_angle_atom_site_label_3
_geom_angle
C3 C1 C2 107.9(4)
C3 C1 C4 110.4(4)
C4 C1 C2 108.9(5)
N1 C1 C2 112.1(4)
N1 C1 C3 106.0(4)
N1 C1 C4 111.5(4)
C6 C5 C10 118.8(4)
C6 C5 P1 121.0(3)
C10 C5 P1 120.1(4)
C7 C6 C5 120.7(5)
C6 C7 C8 120.0(5)
C9 C8 C7 119.6(5)
C10 C9 C8 120.5(5)
C9 C10 C5 120.3(5)
C12 C11 P1 123.5(4)
C16 C11 C12 119.2(5)
C16 C11 P1 117.2(4)
C13 C12 C11 120.7(5)
C12 C13 C14 120.0(5)
C13 C14 C15 119.6(5)
C16 C15 C14 120.6(5)
C15 C16 C11 119.8(5)
C18 C17 C22 121.5(5)
C18 C17 N2 118.5(4)
C22 C17 N2 119.9(4)
C17 C18 C23 122.9(4)
C19 C18 C17 117.5(5)
C19 C18 C23 119.5(4)
C20 C19 C18 121.4(5)
C21 C20 C19 119.9(5)
C20 C21 C22 121.9(5)
C17 C22 C26 123.1(5)
C21 C22 C17 117.6(5)
C21 C22 C26 119.3(5)
C18 C23 C24 110.7(4)
C18 C23 C25 112.7(4)
C24 C23 C25 109.8(4)
C22 C26 C27 111.2(4)
C22 C26 C28 113.4(4)
C28 C26 C27 109.0(4)
C30 C29 C31 112.4(5)
C32 C29 C30 109.0(5)
C32 C29 C31 108.9(5)
O1 C29 C30 110.3(4)
O1 C29 C31 105.9(4)
O1 C29 C32 110.3(4)
C1 N1 P1 133.2(3)
C1 N1 Ge1 126.2(3)
P1 N1 Ge1 96.2(2)
C17 N2 P1 129.7(3)
C17 N2 Ge1 130.3(3)
P1 N2 Ge1 96.58(19)
C29 O1 Ge1 122.4(3)
C5 P1 C11 106.2(2)
C5 P1 Ge1 128.99(17)
C11 P1 Ge1 124.73(16)
N1 P1 C5 116.4(2)
N1 P1 C11 113.5(2)
N1 P1 Ge1 47.71(15)
N2 P1 C5 111.2(2)
N2 P1 C11 114.5(2)
N2 P1 N1 95.1(2)
N2 P1 Ge1 47.49(14)
N1 Ge1 P1 36.08(11)
N2 Ge1 N1 71.96(16)
N2 Ge1 P1 35.93(12)
O1 Ge1 N1 94.90(16)
O1 Ge1 N2 94.20(16)
O1 Ge1 P1 94.11(11)

loop_
_geom_bond_atom_site_label_1
_geom_bond_atom_site_label_2
_geom_bond_distance
C1 C2 1.545(7)
C1 C3 1.519(7)
C1 C4 1.522(7)
C1 N1 1.475(6)
C5 C6 1.392(7)
C5 C10 1.405(7)
C5 P1 1.804(5)
C6 C7 1.387(7)
C7 C8 1.398(7)
C8 C9 1.385(7)
C9 C10 1.385(7)
C11 C12 1.399(7)
C11 C16 1.398(7)
C11 P1 1.816(5)
C12 C13 1.378(8)
C13 C14 1.390(7)
C14 C15 1.397(7)
C15 C16 1.383(7)
C17 C18 1.409(7)
C17 C22 1.415(7)
C17 N2 1.427(6)
C18 C19 1.408(7)
C18 C23 1.510(7)
C19 C20 1.383(7)
C20 C21 1.374(7)
C21 C22 1.399(7)
C22 C26 1.501(7)
C23 C24 1.525(7)
C23 C25 1.529(7)
C26 C27 1.535(7)
C26 C28 1.531(7)
C29 C30 1.520(8)
C29 C31 1.521(8)
C29 C32 1.500(8)
C29 O1 1.432(6)
N1 P1 1.609(4)
N1 Ge1 2.020(4)
N2 P1 1.604(4)
N2 Ge1 2.015(4)
O1 Ge1 1.848(3)
P1 Ge1 2.7151(14)
